data_7714000
loop_
_publ_author_name
'Chen, Ying-Jun'
'Dou, Chang-Xun'
'Yin, Pei-Pei'
'Chen, Jun-Ting'
'Yang, Xiao-Gang'
'Li, Bo'
'Ma, Lufang'
'Wang, Liya'

_publ_section_title
;
 U-type \p-conjugated phosphorescent ligand sensitized lanthanide
 metal--organic frameworks for efficient white-light-emitting diode
;
_journal_name_full 'Dalton Transactions'
_journal_paper_doi 10.1039/D3DT01869E
_journal_year 2023
_chemical_formula_moiety 'C21 H16 Eu N O13'
_chemical_formula_sum 'C21 H16 Eu N O13'
_chemical_formula_weight 642.31
_space_group_crystal_system triclinic
_space_group_IT_number 2
_space_group_name_Hall '-P 1'
_space_group_name_H-M_alt 'P -1'
_atom_sites_solution_hydrogens mixed
_atom_sites_solution_primary dual
_audit_creation_date 2023-09-06
_audit_creation_method
;
Olex2 1.2
(compiled 2018.05.29 svn.r3508 for OlexSys, GUI svn.r5506)
;
_audit_update_record
;
2023-09-11 deposited with the CCDC.	2023-09-20 downloaded from the CCDC.
;
_cell_angle_alpha 79.145(4)
_cell_angle_beta 84.640(4)
_cell_angle_gamma 65.658(4)
_cell_formula_units_Z 2
_cell_length_a 9.2334(5)
_cell_length_b 9.4545(4)
_cell_length_c 14.1066(7)
_cell_measurement_reflns_used 6372
_cell_measurement_temperature 293(2)
_cell_measurement_theta_max 29.0770
_cell_measurement_theta_min 3.7620
_cell_volume 1101.74(10)
_computing_cell_refinement 'CrysAlisPro 1.171.42.92a (Rigaku OD, 2023)'
_computing_data_collection 'CrysAlisPro 1.171.42.92a (Rigaku OD, 2023)'
_computing_data_reduction 'CrysAlisPro 1.171.42.92a (Rigaku OD, 2023)'
_computing_molecular_graphics 'Olex2 (Dolomanov et al., 2009)'
_computing_publication_material 'Olex2 (Dolomanov et al., 2009)'
_computing_structure_refinement 'ShelXL (Sheldrick, 2015)'
_computing_structure_solution 'ShelXT (Sheldrick, 2015)'
_diffrn_ambient_temperature 293(2)
_diffrn_detector 'CCD plate'
_diffrn_detector_area_resol_mean 8.0584
_diffrn_detector_type EosS2
_diffrn_measured_fraction_theta_full 0.997
_diffrn_measured_fraction_theta_max 0.836
_diffrn_measurement_details
;
List of Runs (angles in degrees, time in seconds):

  # Type    Start    End  Width  t~exp~   \w     \q     \k     \f   Frames
#--------------------------------------------------------------------------
  1  \w    -84.00   0.00   1.00    2.13    --  -15.84 -38.00-180.00   84
  2  \w    -10.00  40.00   1.00    2.13    --   17.09  77.00 -30.00   50
  3  \w      0.00  42.00   1.00    2.13    --   17.09  77.00-180.00   42
  4  \w    -10.00  24.00   1.00    2.13    --   17.09  77.00 150.00   34
  5  \w    -51.00  72.00   1.00    2.13    --   17.09   0.00-120.00  123
  6  \w    -16.00  44.00   1.00    2.13    --   17.09 -77.00  30.00   60
;
_diffrn_measurement_device 'four-circle diffractometer'
_diffrn_measurement_device_type 'SuperNova, Single source at offset/far, EosS2'
_diffrn_measurement_method '\w scans'
_diffrn_orient_matrix_type 'CrysAlisPro convention (1999,Acta A55,543-557)'
_diffrn_orient_matrix_UB_11 -0.0127574000
_diffrn_orient_matrix_UB_12 0.0277052000
_diffrn_orient_matrix_UB_13 0.0447059000
_diffrn_orient_matrix_UB_21 -0.0787609000
_diffrn_orient_matrix_UB_22 0.0043305000
_diffrn_orient_matrix_UB_23 0.0023415000
_diffrn_orient_matrix_UB_31 0.0272972000
_diffrn_orient_matrix_UB_32 -0.0786389000
_diffrn_orient_matrix_UB_33 0.0248578000
_diffrn_radiation_monochromator mirror
_diffrn_radiation_probe x-ray
_diffrn_radiation_type MoK\a
_diffrn_radiation_wavelength 0.71073
_diffrn_reflns_av_R_equivalents 0.0322
_diffrn_reflns_av_unetI/netI 0.0526
_diffrn_reflns_Laue_measured_fraction_full 0.997
_diffrn_reflns_Laue_measured_fraction_max 0.836
_diffrn_reflns_limit_h_max 11
_diffrn_reflns_limit_h_min -12
_diffrn_reflns_limit_k_max 11
_diffrn_reflns_limit_k_min -9
_diffrn_reflns_limit_l_max 18
_diffrn_reflns_limit_l_min -14
_diffrn_reflns_number 9817
_diffrn_reflns_point_group_measured_fraction_full 0.997
_diffrn_reflns_point_group_measured_fraction_max 0.836
_diffrn_reflns_theta_full 25.242
_diffrn_reflns_theta_max 29.231
_diffrn_reflns_theta_min 3.475
_diffrn_source 'micro-focus sealed X-ray tube'
_diffrn_source_type 'SuperNova (Mo) X-ray Source'
_exptl_absorpt_coefficient_mu 2.921
_exptl_absorpt_correction_T_max 1.00000
_exptl_absorpt_correction_T_min 0.58013
_exptl_absorpt_correction_type multi-scan
_exptl_absorpt_process_details
;
CrysAlisPro 1.171.42.92a (Rigaku Oxford Diffraction, 2023)
Empirical absorption correction using spherical harmonics,
implemented in SCALE3 ABSPACK scaling algorithm.
;
_exptl_crystal_colour colourless
_exptl_crystal_colour_primary colourless
_exptl_crystal_density_diffrn 1.936
_exptl_crystal_description block
_exptl_crystal_F_000 632
_exptl_crystal_size_max 0.29
_exptl_crystal_size_mid 0.22
_exptl_crystal_size_min 0.2
_refine_diff_density_max 0.959
_refine_diff_density_min -0.718
_refine_diff_density_rms 0.122
_refine_ls_extinction_method none
_refine_ls_goodness_of_fit_ref 1.044
_refine_ls_hydrogen_treatment constr
_refine_ls_matrix_type full
_refine_ls_number_parameters 329
_refine_ls_number_reflns 5007
_refine_ls_number_restraints 0
_refine_ls_restrained_S_all 1.044
_refine_ls_R_factor_all 0.0335
_refine_ls_R_factor_gt 0.0302
_refine_ls_shift/su_max 0.001
_refine_ls_shift/su_mean 0.000
_refine_ls_structure_factor_coef Fsqd
_refine_ls_weighting_details 'w=1/[\s^2^(Fo^2^)+(0.0253P)^2^] where P=(Fo^2^+2Fc^2^)/3'
_refine_ls_weighting_scheme calc
_refine_ls_wR_factor_gt 0.0632
_refine_ls_wR_factor_ref 0.0657
_reflns_Friedel_coverage 0.000
_reflns_number_gt 4619
_reflns_number_total 5007
_reflns_threshold_expression 'I > 2\s(I)'
_cod_data_source_file d3dt01869e2.cif
_cod_data_source_block cyj
_cod_database_code 7714000
_shelx_shelxl_version_number 2014/7
_chemical_oxdiff_formula 'C1 H1 O1 N1 Eu1'
_chemical_oxdiff_usercomment 'C1 H1 O1 N1 Eu1'
_shelx_space_group_comment
;
The symmetry employed for this shelxl refinement is uniquely defined
by the following loop, which should always be used as a source of
symmetry information in preference to the above space-group names.
They are only intended as comments.
;
_shelx_estimated_absorpt_t_max 0.593
_shelx_estimated_absorpt_t_min 0.485
_reflns_odcompleteness_completeness 99.71
_reflns_odcompleteness_iscentric 1
_reflns_odcompleteness_theta 26.32
_olex2_refinement_description
;
1. Fixed Uiso
 At 1.2 times of:
  All C(H) groups
 At 1.5 times of:
  All O(H) groups, All O(H,H) groups
2.a Rotating group:
 O11(H11A,H11B), O12(H12A,H12B), O13(H13A,H13B)
2.b Aromatic/amide H refined with riding coordinates:
 C2(H2), C4(H4), C6(H6), C8(H8A), C9(H9), C10(H10), C13(H13), C15(H15), C17(H17)
2.c Idealised tetrahedral OH refined as rotating group:
 O8(H8)
;
_olex2_submission_special_instructions 'No special instructions were received'
_oxdiff_exptl_absorpt_empirical_details
;
Empirical correction (ABSPACK) includes:
- Absorption correction using spherical harmonics
- Frame scaling
;
_oxdiff_exptl_absorpt_empirical_full_max 2.083
_oxdiff_exptl_absorpt_empirical_full_min 0.767

loop_
_space_group_symop_operation_xyz
'x, y, z'
'-x, -y, -z'

loop_
_atom_site_label
_atom_site_type_symbol
_atom_site_fract_x
_atom_site_fract_y
_atom_site_fract_z
_atom_site_U_iso_or_equiv
_atom_site_adp_type
_atom_site_occupancy
_atom_site_site_symmetry_order
_atom_site_calc_flag
_atom_site_refinement_flags_posn
_atom_site_refinement_flags_adp
_atom_site_refinement_flags_occupancy
_atom_site_disorder_assembly
_atom_site_disorder_group
Eu1 Eu 0.72884(2) 0.16662(2) 0.96418(2) 0.01781(6) Uani 1 1 d . . . . .
O1 O 0.2859(3) 0.5866(2) 0.99085(18) 0.0266(6) Uani 1 1 d . . . . .
O2 O 0.1674(3) 0.8014(2) 0.88592(18) 0.0262(6) Uani 1 1 d . . . . .
O3 O 0.2394(3) 0.0819(3) 0.94254(19) 0.0316(6) Uani 1 1 d . . . . .
O4 O -0.0139(3) 0.1466(3) 0.9190(2) 0.0316(6) Uani 1 1 d . . . . .
O5 O 0.6387(3) 0.3441(3) 0.8250(2) 0.0345(7) Uani 1 1 d . . . . .
O6 O 0.5199(3) 0.2709(3) 0.7255(2) 0.0377(7) Uani 1 1 d . . . . .
O7 O 0.6444(3) 0.8689(3) 0.7703(2) 0.0403(7) Uani 1 1 d . . . . .
O8 O 0.5178(4) 1.0397(3) 0.6420(2) 0.0460(8) Uani 1 1 d . . . . .
H8 H 0.5461 1.0982 0.6643 0.069 Uiso 1 1 calc GR . . . .
O9 O -0.0954(3) 0.6233(3) 0.65168(18) 0.0316(6) Uani 1 1 d . . . . .
O10 O 0.2818(3) 0.7742(3) 0.47558(18) 0.0348(7) Uani 1 1 d . . . . .
O11 O 0.4858(3) 0.2734(3) 1.06063(19) 0.0305(6) Uani 1 1 d . . . . .
H11A H 0.4545 0.2005 1.0838 0.046 Uiso 1 1 d GR . . . .
H11B H 0.4109 0.3396 1.0238 0.046 Uiso 1 1 d GR . . . .
O12 O 0.5277(3) 0.1033(3) 0.90337(19) 0.0298(6) Uani 1 1 d . . . . .
H12A H 0.4436 0.1273 0.9416 0.045 Uiso 1 1 d GR . . . .
H12B H 0.5603 0.0013 0.9066 0.045 Uiso 1 1 d GR . . . .
O13 O 0.8475(3) -0.0102(3) 0.8452(2) 0.0337(6) Uani 1 1 d . . . . .
H13A H 0.7864 -0.0561 0.8371 0.051 Uiso 1 1 d GR . . . .
H13B H 0.9341 -0.0876 0.8675 0.051 Uiso 1 1 d GR . . . .
N1 N 0.0939(3) 0.6993(3) 0.5653(2) 0.0265(7) Uani 1 1 d . . . . .
C1 C 0.1453(4) 0.5676(4) 0.8631(2) 0.0196(7) Uani 1 1 d . . . . .
C2 C 0.1611(4) 0.4166(3) 0.9051(2) 0.0204(7) Uani 1 1 d . . . . .
H2 H 0.2208 0.3666 0.9605 0.025 Uiso 1 1 calc R . . . .
C3 C 0.0879(4) 0.3400(3) 0.8643(3) 0.0200(7) Uani 1 1 d . . . . .
C4 C 0.0025(4) 0.4136(4) 0.7802(3) 0.0239(8) Uani 1 1 d . . . . .
H4 H -0.0507 0.3652 0.7545 0.029 Uiso 1 1 calc R . . . .
C5 C -0.0036(4) 0.5597(4) 0.7344(3) 0.0227(7) Uani 1 1 d . . . . .
C6 C 0.0665(4) 0.6377(4) 0.7754(3) 0.0231(7) Uani 1 1 d . . . . .
H6 H 0.0613 0.7358 0.7448 0.028 Uiso 1 1 calc R . . . .
C7 C -0.0441(4) 0.6892(4) 0.5677(3) 0.0264(8) Uani 1 1 d . . . . .
C8 C -0.1439(4) 0.7383(4) 0.4898(3) 0.0353(9) Uani 1 1 d . . . . .
H8A H -0.2399 0.7272 0.4946 0.042 Uiso 1 1 calc R . . . .
C9 C -0.0934(5) 0.8049(5) 0.4046(3) 0.0399(10) Uani 1 1 d . . . . .
H9 H -0.1578 0.8420 0.3507 0.048 Uiso 1 1 calc R . . . .
C10 C 0.0509(5) 0.8167(4) 0.3984(3) 0.0357(9) Uani 1 1 d . . . . .
H10 H 0.0870 0.8600 0.3413 0.043 Uiso 1 1 calc R . . . .
C11 C 0.1395(4) 0.7614(4) 0.4813(3) 0.0284(8) Uani 1 1 d . . . . .
C12 C 0.5172(4) 0.5290(4) 0.6892(3) 0.0221(7) Uani 1 1 d . . . . .
C13 C 0.5654(4) 0.6364(4) 0.7168(2) 0.0221(7) Uani 1 1 d . . . . .
H13 H 0.6301 0.6067 0.7700 0.026 Uiso 1 1 calc R . . . .
C14 C 0.5169(4) 0.7872(4) 0.6651(3) 0.0238(8) Uani 1 1 d . . . . .
C15 C 0.4198(4) 0.8320(4) 0.5856(3) 0.0270(8) Uani 1 1 d . . . . .
H15 H 0.3862 0.9337 0.5510 0.032 Uiso 1 1 calc R . . . .
C16 C 0.3742(4) 0.7240(4) 0.5586(2) 0.0253(8) Uani 1 1 d . . . . .
C17 C 0.4232(4) 0.5717(4) 0.6091(3) 0.0257(8) Uani 1 1 d . . . . .
H17 H 0.3933 0.4992 0.5895 0.031 Uiso 1 1 calc R . . . .
C18 C 0.2055(4) 0.6560(4) 0.9150(3) 0.0211(7) Uani 1 1 d . . . . .
C19 C 0.1039(4) 0.1802(4) 0.9111(2) 0.0204(7) Uani 1 1 d . . . . .
C20 C 0.5622(4) 0.3680(4) 0.7498(3) 0.0248(8) Uani 1 1 d . . . . .
C21 C 0.5672(4) 0.9003(4) 0.6982(3) 0.0282(8) Uani 1 1 d . . . . .

loop_
_atom_site_aniso_label
_atom_site_aniso_U_11
_atom_site_aniso_U_22
_atom_site_aniso_U_33
_atom_site_aniso_U_23
_atom_site_aniso_U_13
_atom_site_aniso_U_12
Eu1 0.01631(9) 0.01388(9) 0.02526(11) -0.00229(7) -0.00339(7) -0.00789(7)
O1 0.0309(13) 0.0180(11) 0.0330(15) -0.0024(10) -0.0136(12) -0.0099(11)
O2 0.0300(13) 0.0148(11) 0.0346(15) -0.0023(10) -0.0115(12) -0.0082(10)
O3 0.0252(13) 0.0225(12) 0.0476(18) 0.0049(12) -0.0111(12) -0.0124(11)
O4 0.0214(13) 0.0285(13) 0.0519(18) -0.0096(12) 0.0031(12) -0.0167(11)
O5 0.0409(15) 0.0251(13) 0.0403(17) 0.0064(12) -0.0202(13) -0.0170(12)
O6 0.0573(19) 0.0272(13) 0.0388(17) -0.0041(12) -0.0130(14) -0.0251(13)
O7 0.0549(18) 0.0334(14) 0.0409(18) -0.0057(13) -0.0165(15) -0.0230(14)
O8 0.083(2) 0.0301(14) 0.0370(17) 0.0049(13) -0.0203(16) -0.0351(15)
O9 0.0270(13) 0.0413(15) 0.0271(15) 0.0054(12) -0.0110(11) -0.0171(12)
O10 0.0423(16) 0.0498(16) 0.0203(14) 0.0081(12) -0.0131(12) -0.0296(14)
O11 0.0226(13) 0.0286(13) 0.0366(16) -0.0063(12) -0.0004(11) -0.0063(11)
O12 0.0215(12) 0.0363(14) 0.0374(16) -0.0125(12) 0.0040(11) -0.0155(11)
O13 0.0200(13) 0.0325(14) 0.0515(18) -0.0207(13) -0.0028(12) -0.0072(11)
N1 0.0270(16) 0.0303(16) 0.0235(17) 0.0014(13) -0.0082(13) -0.0136(13)
C1 0.0194(16) 0.0163(15) 0.0241(19) -0.0061(14) -0.0025(14) -0.0067(13)
C2 0.0179(16) 0.0176(15) 0.0252(19) -0.0018(14) -0.0049(14) -0.0064(13)
C3 0.0169(16) 0.0164(15) 0.0275(19) -0.0025(14) -0.0025(14) -0.0077(13)
C4 0.0220(17) 0.0242(17) 0.030(2) -0.0034(15) -0.0038(15) -0.0133(15)
C5 0.0208(17) 0.0242(17) 0.0228(19) -0.0030(14) -0.0040(14) -0.0083(14)
C6 0.0235(17) 0.0178(16) 0.027(2) -0.0025(14) -0.0023(15) -0.0076(14)
C7 0.0289(19) 0.0235(17) 0.024(2) -0.0024(15) -0.0045(16) -0.0075(15)
C8 0.0237(19) 0.047(2) 0.031(2) -0.0051(19) -0.0085(17) -0.0090(18)
C9 0.034(2) 0.055(3) 0.024(2) -0.0053(19) -0.0127(18) -0.009(2)
C10 0.041(2) 0.043(2) 0.021(2) 0.0022(18) -0.0085(18) -0.0155(19)
C11 0.032(2) 0.0255(18) 0.028(2) -0.0012(16) -0.0079(17) -0.0112(16)
C12 0.0242(17) 0.0203(16) 0.0235(19) -0.0047(14) 0.0001(15) -0.0105(14)
C13 0.0245(17) 0.0230(16) 0.0217(18) -0.0059(14) -0.0060(15) -0.0104(14)
C14 0.0265(18) 0.0231(17) 0.0243(19) -0.0062(15) 0.0017(15) -0.0120(15)
C15 0.0312(19) 0.0229(17) 0.027(2) 0.0012(15) -0.0014(16) -0.0131(16)
C16 0.0302(19) 0.0315(19) 0.0182(18) 0.0006(15) -0.0034(15) -0.0176(16)
C17 0.0323(19) 0.0288(18) 0.0234(19) -0.0039(15) -0.0038(16) -0.0191(16)
C18 0.0197(16) 0.0182(16) 0.0273(19) -0.0066(14) -0.0004(15) -0.0085(14)
C19 0.0222(17) 0.0203(16) 0.0227(18) -0.0068(14) 0.0007(14) -0.0114(14)
C20 0.0245(18) 0.0201(16) 0.029(2) -0.0051(15) -0.0012(16) -0.0072(14)
C21 0.037(2) 0.0256(18) 0.028(2) -0.0069(16) 0.0012(17) -0.0187(17)

loop_
_atom_type_symbol
_atom_type_description
_atom_type_scat_dispersion_real
_atom_type_scat_dispersion_imag
_atom_type_scat_source
C C 0.0033 0.0016 'International Tables Vol C Tables 4.2.6.8 and 6.1.1.4'
H H 0.0000 0.0000 'International Tables Vol C Tables 4.2.6.8 and 6.1.1.4'
Eu Eu -0.1578 3.6682 'International Tables Vol C Tables 4.2.6.8 and 6.1.1.4'
N N 0.0061 0.0033 'International Tables Vol C Tables 4.2.6.8 and 6.1.1.4'
O O 0.0106 0.0060 'International Tables Vol C Tables 4.2.6.8 and 6.1.1.4'

loop_
_geom_angle_atom_site_label_1
_geom_angle_atom_site_label_2
_geom_angle_atom_site_label_3
_geom_angle
_geom_angle_site_symmetry_1
_geom_angle_site_symmetry_3
_geom_angle_publ_flag
O1 Eu1 O2 52.31(7) 2_667 2_667 ?
O1 Eu1 C18 26.25(8) 2_667 2_667 ?
O1 Eu1 C19 125.36(8) 2_667 2_657 ?
O2 Eu1 C18 26.18(7) 2_667 2_667 ?
O2 Eu1 C19 73.06(7) 2_667 2_657 ?
O3 Eu1 O1 132.31(9) 2_657 2_667 ?
O3 Eu1 O2 82.56(8) 2_657 2_667 ?
O3 Eu1 O11 85.42(8) 2_657 . ?
O3 Eu1 O12 75.66(8) 2_657 . ?
O3 Eu1 O13 78.20(9) 2_657 . ?
O3 Eu1 C18 108.12(9) 2_657 2_667 ?
O3 Eu1 C19 19.81(7) 2_657 2_657 ?
O4 Eu1 O1 80.37(8) 1_655 2_667 ?
O4 Eu1 O2 76.33(9) 1_655 2_667 ?
O4 Eu1 O3 105.72(8) 1_655 2_657 ?
O4 Eu1 O11 150.03(9) 1_655 . ?
O4 Eu1 O12 136.92(9) 1_655 . ?
O4 Eu1 O13 68.66(8) 1_655 . ?
O4 Eu1 C18 75.20(9) 1_655 2_667 ?
O4 Eu1 C19 86.45(8) 1_655 2_657 ?
O5 Eu1 O1 77.82(8) . 2_667 ?
O5 Eu1 O2 129.36(8) . 2_667 ?
O5 Eu1 O3 147.81(9) . 2_657 ?
O5 Eu1 O4 88.44(9) . 1_655 ?
O5 Eu1 O11 96.59(9) . . ?
O5 Eu1 O12 74.42(8) . . ?
O5 Eu1 O13 80.52(9) . . ?
O5 Eu1 C18 103.37(9) . 2_667 ?
O5 Eu1 C19 154.80(9) . 2_657 ?
O11 Eu1 O1 71.96(8) . 2_667 ?
O11 Eu1 O2 77.73(8) . 2_667 ?
O11 Eu1 O13 141.31(8) . . ?
O11 Eu1 C18 74.89(9) . 2_667 ?
O11 Eu1 C19 100.11(8) . 2_657 ?
O12 Eu1 O1 131.27(8) . 2_667 ?
O12 Eu1 O2 144.07(9) . 2_667 ?
O12 Eu1 O11 72.40(9) . . ?
O12 Eu1 O13 69.66(8) . . ?
O12 Eu1 C18 146.66(9) . 2_667 ?
O12 Eu1 C19 92.79(8) . 2_657 ?
O13 Eu1 O1 142.42(9) . 2_667 ?
O13 Eu1 O2 133.16(8) . 2_667 ?
O13 Eu1 C18 143.57(9) . 2_667 ?
O13 Eu1 C19 74.64(9) . 2_657 ?
C18 Eu1 C19 99.13(8) 2_667 2_657 ?
C18 O1 Eu1 94.01(18) . 2_667 ?
C18 O2 Eu1 92.32(19) . 2_667 ?
C19 O3 Eu1 120.7(2) . 2_657 ?
C19 O4 Eu1 158.0(2) . 1_455 ?
C20 O5 Eu1 141.8(2) . . ?
C21 O8 H8 109.5 . . ?
C7 O9 C5 122.5(3) . . ?
C11 O10 C16 119.0(3) . . ?
Eu1 O11 H11A 109.5 . . ?
Eu1 O11 H11B 109.3 . . ?
H11A O11 H11B 104.4 . . ?
Eu1 O12 H12A 110.1 . . ?
Eu1 O12 H12B 110.9 . . ?
H12A O12 H12B 103.1 . . ?
Eu1 O13 H13A 110.4 . . ?
Eu1 O13 H13B 110.0 . . ?
H13A O13 H13B 103.7 . . ?
C7 N1 C11 116.8(3) . . ?
C2 C1 C6 119.7(3) . . ?
C2 C1 C18 119.4(3) . . ?
C6 C1 C18 120.8(3) . . ?
C1 C2 H2 119.9 . . ?
C1 C2 C3 120.3(3) . . ?
C3 C2 H2 119.9 . . ?
C2 C3 C19 119.5(3) . . ?
C4 C3 C2 119.6(3) . . ?
C4 C3 C19 120.9(3) . . ?
C3 C4 H4 120.0 . . ?
C3 C4 C5 120.1(3) . . ?
C5 C4 H4 120.0 . . ?
C4 C5 O9 114.9(3) . . ?
C6 C5 O9 124.3(3) . . ?
C6 C5 C4 120.5(3) . . ?
C1 C6 H6 120.3 . . ?
C5 C6 C1 119.5(3) . . ?
C5 C6 H6 120.3 . . ?
O9 C7 C8 116.0(3) . . ?
N1 C7 O9 119.3(3) . . ?
N1 C7 C8 124.7(3) . . ?
C7 C8 H8A 121.7 . . ?
C9 C8 C7 116.6(3) . . ?
C9 C8 H8A 121.7 . . ?
C8 C9 H9 119.6 . . ?
C10 C9 C8 120.8(3) . . ?
C10 C9 H9 119.6 . . ?
C9 C10 H10 121.7 . . ?
C9 C10 C11 116.7(4) . . ?
C11 C10 H10 121.7 . . ?
O10 C11 C10 116.8(3) . . ?
N1 C11 O10 118.8(3) . . ?
N1 C11 C10 124.4(3) . . ?
C13 C12 C20 119.4(3) . . ?
C17 C12 C13 120.3(3) . . ?
C17 C12 C20 120.3(3) . . ?
C12 C13 H13 120.1 . . ?
C14 C13 C12 119.9(3) . . ?
C14 C13 H13 120.1 . . ?
C13 C14 C15 120.1(3) . . ?
C13 C14 C21 118.5(3) . . ?
C15 C14 C21 121.3(3) . . ?
C14 C15 H15 120.4 . . ?
C16 C15 C14 119.3(3) . . ?
C16 C15 H15 120.4 . . ?
C15 C16 O10 116.6(3) . . ?
C15 C16 C17 121.2(3) . . ?
C17 C16 O10 122.1(3) . . ?
C12 C17 C16 119.1(3) . . ?
C12 C17 H17 120.5 . . ?
C16 C17 H17 120.5 . . ?
O1 C18 Eu1 59.74(16) . 2_667 ?
O1 C18 C1 119.6(3) . . ?
O2 C18 Eu1 61.50(17) . 2_667 ?
O2 C18 O1 120.8(3) . . ?
O2 C18 C1 119.4(3) . . ?
C1 C18 Eu1 169.8(2) . 2_667 ?
O3 C19 Eu1 39.44(14) . 2_657 ?
O3 C19 C3 118.1(3) . . ?
O4 C19 Eu1 82.98(18) . 2_657 ?
O4 C19 O3 122.2(3) . . ?
O4 C19 C3 119.8(3) . . ?
C3 C19 Eu1 156.8(2) . 2_657 ?
O5 C20 C12 115.5(3) . . ?
O6 C20 O5 124.6(3) . . ?
O6 C20 C12 119.8(3) . . ?
O7 C21 O8 123.1(3) . . ?
O7 C21 C14 123.5(3) . . ?
O8 C21 C14 113.4(3) . . ?

loop_
_geom_bond_atom_site_label_1
_geom_bond_atom_site_label_2
_geom_bond_distance
_geom_bond_site_symmetry_2
_geom_bond_publ_flag
Eu1 O1 2.479(2) 2_667 ?
Eu1 O2 2.518(2) 2_667 ?
Eu1 O3 2.383(2) 2_657 ?
Eu1 O4 2.340(2) 1_655 ?
Eu1 O5 2.297(2) . ?
Eu1 O11 2.447(3) . ?
Eu1 O12 2.439(2) . ?
Eu1 O13 2.453(3) . ?
Eu1 C18 2.863(3) 2_667 ?
Eu1 C19 3.224(3) 2_657 ?
O1 Eu1 2.479(2) 2_667 ?
O1 C18 1.269(4) . ?
O2 Eu1 2.518(2) 2_667 ?
O2 C18 1.264(4) . ?
O3 Eu1 2.383(2) 2_657 ?
O3 C19 1.271(4) . ?
O4 Eu1 2.340(2) 1_455 ?
O4 C19 1.243(4) . ?
O5 C20 1.262(4) . ?
O6 C20 1.247(4) . ?
O7 C21 1.216(4) . ?
O8 H8 0.8200 . ?
O8 C21 1.323(4) . ?
O9 C5 1.394(4) . ?
O9 C7 1.370(4) . ?
O10 C11 1.362(4) . ?
O10 C16 1.403(4) . ?
O11 H11A 0.8527 . ?
O11 H11B 0.8530 . ?
O12 H12A 0.8767 . ?
O12 H12B 0.8776 . ?
O13 H13A 0.8673 . ?
O13 H13B 0.8670 . ?
N1 C7 1.314(4) . ?
N1 C11 1.333(5) . ?
C1 C2 1.391(4) . ?
C1 C6 1.401(5) . ?
C1 C18 1.493(4) . ?
C2 H2 0.9300 . ?
C2 C3 1.394(4) . ?
C3 C4 1.387(4) . ?
C3 C19 1.483(4) . ?
C4 H4 0.9300 . ?
C4 C5 1.391(4) . ?
C5 C6 1.386(4) . ?
C6 H6 0.9300 . ?
C7 C8 1.384(5) . ?
C8 H8A 0.9300 . ?
C8 C9 1.382(5) . ?
C9 H9 0.9300 . ?
C9 C10 1.377(5) . ?
C10 H10 0.9300 . ?
C10 C11 1.380(5) . ?
C12 C13 1.391(4) . ?
C12 C17 1.384(4) . ?
C12 C20 1.509(4) . ?
C13 H13 0.9300 . ?
C13 C14 1.382(4) . ?
C14 C15 1.392(5) . ?
C14 C21 1.487(5) . ?
C15 H15 0.9300 . ?
C15 C16 1.377(5) . ?
C16 C17 1.387(4) . ?
C17 H17 0.9300 . ?
C18 Eu1 2.863(3) 2_667 ?
C19 Eu1 3.224(3) 2_657 ?
